data_4001820
loop_
_publ_author_name
'Ma, Xiaowei'
'Whalen, Jeffrey B.'
'Cao, Huibo'
'Latturner, Susan E.'

_publ_section_title
;
 Competing Phases, Complex Structure, and Complementary Diffraction
 Studies of R3-\dFeAl4-xMgxTt2Intermetallics (R = Y, Dy, Er, Yb; Tt = Si
 or Ge;x&lt; 0.5)
;
_journal_issue 16
_journal_name_full 'Chemistry of Materials'
_journal_page_first 3363
_journal_paper_doi 10.1021/cm401976s
_journal_volume 25
_journal_year 2013
_chemical_formula_sum 'Al17 Fe4 Si6 Yb5'
_chemical_formula_weight 1715.80
_chemical_name_systematic
; 
 ? 
;
_space_group_IT_number 123
_symmetry_cell_setting tetragonal
_symmetry_space_group_name_Hall '-P 4 2'
_symmetry_space_group_name_H-M 'P 4/m m m'
_atom_sites_solution_hydrogens none
_atom_sites_solution_primary direct
_atom_sites_solution_secondary difmap
_audit_creation_method SHELXL-97
_cell_angle_alpha 90.00
_cell_angle_beta 90.00
_cell_angle_gamma 90.00
_cell_formula_units_Z 1
_cell_length_a 11.433(8)
_cell_length_b 11.433(8)
_cell_length_c 4.040(3)
_cell_measurement_temperature 296(2)
_cell_volume 528.1(7)
_computing_cell_refinement 'Saint (Bruker, 2008)'
_computing_data_collection 'APEX2 (Bruker, 2008)'
_computing_data_reduction 'Saint (Bruker, 2008)'
_computing_structure_refinement 'SHELXL-97 (Sheldrick, 2008)'
_computing_structure_solution 'SHELXS-97 (Sheldrick, 2008)'
_diffrn_ambient_temperature 296(2)
_diffrn_measured_fraction_theta_full 0.972
_diffrn_measured_fraction_theta_max 0.972
_diffrn_measurement_device_type 'Bruker APEX-II CCD area-detector'
_diffrn_radiation_monochromator graphite
_diffrn_radiation_source 'fine-focus sealed tube'
_diffrn_radiation_type MoK\a
_diffrn_radiation_wavelength 0.71073
_diffrn_reflns_av_R_equivalents 0.0385
_diffrn_reflns_av_sigmaI/netI 0.0172
_diffrn_reflns_limit_h_max 14
_diffrn_reflns_limit_h_min -14
_diffrn_reflns_limit_k_max 14
_diffrn_reflns_limit_k_min -15
_diffrn_reflns_limit_l_max 5
_diffrn_reflns_limit_l_min -5
_diffrn_reflns_number 5908
_diffrn_reflns_theta_full 28.26
_diffrn_reflns_theta_max 28.26
_diffrn_reflns_theta_min 1.78
_exptl_absorpt_coefficient_mu 25.601
_exptl_absorpt_correction_T_max 0.774
_exptl_absorpt_correction_T_min 0.546
_exptl_absorpt_correction_type multi-scan
_exptl_absorpt_process_details 'SADABS (Bruker, 2008)'
_exptl_crystal_colour silver
_exptl_crystal_density_diffrn 5.395
_exptl_crystal_density_method 'not measured'
_exptl_crystal_description chunk
_exptl_crystal_F_000 759
_exptl_crystal_size_max 0.03
_exptl_crystal_size_mid 0.02
_exptl_crystal_size_min 0.01
_refine_diff_density_max 0.830
_refine_diff_density_min -0.902
_refine_diff_density_rms 0.208
_refine_ls_extinction_coef 0.0036(2)
_refine_ls_extinction_expression Fc^*^=kFc[1+0.001xFc^2^\l^3^/sin(2\q)]^-1/4^
_refine_ls_extinction_method SHELXL
_refine_ls_goodness_of_fit_ref 1.159
_refine_ls_hydrogen_treatment none
_refine_ls_matrix_type full
_refine_ls_number_parameters 35
_refine_ls_number_reflns 424
_refine_ls_number_restraints 0
_refine_ls_restrained_S_all 1.159
_refine_ls_R_factor_all 0.0190
_refine_ls_R_factor_gt 0.0170
_refine_ls_shift/su_max 0.000
_refine_ls_shift/su_mean 0.000
_refine_ls_structure_factor_coef Fsqd
_refine_ls_weighting_details 'calc w=1/[\s^2^(Fo^2^)+(0.0165P)^2^+1.5079P] where P=(Fo^2^+2Fc^2^)/3'
_refine_ls_weighting_scheme calc
_refine_ls_wR_factor_gt 0.0378
_refine_ls_wR_factor_ref 0.0383
_reflns_number_gt 395
_reflns_number_total 424
_reflns_threshold_expression >2sigma(I)
_cod_data_source_file cm401976s_si_002.cif
_cod_data_source_block Yb5Fe4Al17Si6
_cod_depositor_comments
;
The following automatic conversions were performed:

'_exptl_absorpt_correction_type' value 'Multi-scan' changed to
'multi-scan' according to
/home/saulius/struct/CIF-dictionaries/cif_core.dic dictionary named
'cif_core.dic' version 2.4.2 from 2011-04-26.

Automatic conversion script
Id: cif_fix_values 1891 2012-01-12 08:04:46Z andrius 
;
_cod_original_cell_volume 528.2(7)
_cod_original_sg_symbol_H-M P4/mmm
_cod_database_code 4001820

loop_
_symmetry_equiv_pos_as_xyz
'x, y, z'
'-x, -y, z'
'-y, x, z'
'y, -x, z'
'-x, y, -z'
'x, -y, -z'
'y, x, -z'
'-y, -x, -z'
'-x, -y, -z'
'x, y, -z'
'y, -x, -z'
'-y, x, -z'
'x, -y, z'
'-x, y, z'
'-y, -x, z'
'y, x, z'

loop_
_atom_site_label
_atom_site_type_symbol
_atom_site_fract_x
_atom_site_fract_y
_atom_site_fract_z
_atom_site_U_iso_or_equiv
_atom_site_adp_type
_atom_site_occupancy
_atom_site_symmetry_multiplicity
_atom_site_calc_flag
_atom_site_refinement_flags
Yb1 Yb 0.26972(3) 0.5000 0.0000 0.00873(14) Uani 1 4 d S
Yb2 Yb 0.0000 0.0000 0.0000 0.01230(18) Uani 1 16 d S
Fe1 Fe 0.29042(10) 0.0000 0.0000 0.0081(2) Uani 1 4 d S
Al1 Al 0.20265(16) 0.20265(16) 0.0000 0.0122(5) Uani 1 4 d S
Al2 Al 0.5000 0.5000 0.5000 0.0136(10) Uani 1 16 d S
Al3 Al 0.11693(14) 0.37009(14) 0.5000 0.0093(4) Uani 1 2 d S
Al4 Al 0.33215(14) 0.33215(14) 0.5000 0.0041(4) Uani 1 4 d S
Si1 Si 0.1755(2) 0.0000 0.5000 0.0115(5) Uani 1 4 d S
Si2 Si 0.0000 0.5000 0.0000 0.0132(7) Uani 1 8 d S

loop_
_atom_site_aniso_label
_atom_site_aniso_U_11
_atom_site_aniso_U_22
_atom_site_aniso_U_33
_atom_site_aniso_U_23
_atom_site_aniso_U_13
_atom_site_aniso_U_12
Yb1 0.0096(2) 0.00835(19) 0.00820(19) 0.000 0.000 0.000
Yb2 0.0135(2) 0.0135(2) 0.0099(3) 0.000 0.000 0.000
Fe1 0.0091(5) 0.0075(5) 0.0077(5) 0.000 0.000 0.000
Al1 0.0124(7) 0.0124(7) 0.0117(12) 0.000 0.000 0.0034(10)
Al2 0.0112(15) 0.0112(15) 0.018(3) 0.000 0.000 0.000
Al3 0.0076(7) 0.0096(8) 0.0107(9) 0.000 0.000 -0.0008(7)
Al4 0.0042(6) 0.0042(6) 0.0039(10) 0.000 0.000 -0.0002(8)
Si1 0.0103(10) 0.0137(11) 0.0104(11) 0.000 0.000 0.000
Si2 0.0125(15) 0.0107(15) 0.0164(17) 0.000 0.000 0.000

loop_
_atom_type_symbol
_atom_type_description
_atom_type_scat_dispersion_real
_atom_type_scat_dispersion_imag
_atom_type_scat_source
Al Al 0.0645 0.0514 'International Tables Vol C Tables 4.2.6.8 and 6.1.1.4'
Si Si 0.0817 0.0704 'International Tables Vol C Tables 4.2.6.8 and 6.1.1.4'
Fe Fe 0.3463 0.8444 'International Tables Vol C Tables 4.2.6.8 and 6.1.1.4'
Yb Yb -0.3850 5.5486 'International Tables Vol C Tables 4.2.6.8 and 6.1.1.4'

loop_
_geom_angle_atom_site_label_1
_geom_angle_atom_site_label_2
_geom_angle_atom_site_label_3
_geom_angle
_geom_angle_site_symmetry_1
_geom_angle_site_symmetry_3
Al4 Yb1 Al4 83.70(8) 11_566 .
Al4 Yb1 Al4 151.26(7) 11_566 1_554
Al4 Yb1 Al4 89.23(6) . 1_554
Al4 Yb1 Al4 89.23(6) 11_566 11_565
Al4 Yb1 Al4 151.26(7) . 11_565
Al4 Yb1 Al4 83.70(8) 1_554 11_565
Al4 Yb1 Al3 158.50(5) 11_566 1_554
Al4 Yb1 Al3 106.37(6) . 1_554
Al4 Yb1 Al3 49.70(5) 1_554 1_554
Al4 Yb1 Al3 90.10(6) 11_565 1_554
Al4 Yb1 Al3 106.37(6) 11_566 13_564
Al4 Yb1 Al3 158.50(5) . 13_564
Al4 Yb1 Al3 90.10(6) 1_554 13_564
Al4 Yb1 Al3 49.70(5) 11_565 13_564
Al3 Yb1 Al3 58.16(6) 1_554 13_564
Al4 Yb1 Al3 49.70(5) 11_566 13_565
Al4 Yb1 Al3 90.10(6) . 13_565
Al4 Yb1 Al3 158.50(5) 1_554 13_565
Al4 Yb1 Al3 106.37(6) 11_565 13_565
Al3 Yb1 Al3 110.27(7) 1_554 13_565
Al3 Yb1 Al3 82.76(7) 13_564 13_565
Al4 Yb1 Al3 90.10(6) 11_566 .
Al4 Yb1 Al3 49.70(5) . .
Al4 Yb1 Al3 106.37(6) 1_554 .
Al4 Yb1 Al3 158.50(5) 11_565 .
Al3 Yb1 Al3 82.76(7) 1_554 .
Al3 Yb1 Al3 110.27(7) 13_564 .
Al3 Yb1 Al3 58.16(6) 13_565 .
Al4 Yb1 Si2 104.37(4) 11_566 .
Al4 Yb1 Si2 104.37(4) . .
Al4 Yb1 Si2 104.37(4) 1_554 .
Al4 Yb1 Si2 104.37(4) 11_565 .
Al3 Yb1 Si2 55.14(3) 1_554 .
Al3 Yb1 Si2 55.14(3) 13_564 .
Al3 Yb1 Si2 55.14(3) 13_565 .
Al3 Yb1 Si2 55.14(3) . .
Al4 Yb1 Al2 51.36(5) 11_566 .
Al4 Yb1 Al2 51.36(5) . .
Al4 Yb1 Al2 103.34(5) 1_554 .
Al4 Yb1 Al2 103.34(5) 11_565 .
Al3 Yb1 Al2 148.86(3) 1_554 .
Al3 Yb1 Al2 148.86(3) 13_564 .
Al3 Yb1 Al2 92.93(5) 13_565 .
Al3 Yb1 Al2 92.93(5) . .
Si2 Yb1 Al2 142.50(3) . .
Al4 Yb1 Al2 103.34(5) 11_566 1_554
Al4 Yb1 Al2 103.34(5) . 1_554
Al4 Yb1 Al2 51.36(5) 1_554 1_554
Al4 Yb1 Al2 51.36(5) 11_565 1_554
Al3 Yb1 Al2 92.93(5) 1_554 1_554
Al3 Yb1 Al2 92.93(5) 13_564 1_554
Al3 Yb1 Al2 148.86(3) 13_565 1_554
Al3 Yb1 Al2 148.86(3) . 1_554
Si2 Yb1 Al2 142.50(3) . 1_554
Al2 Yb1 Al2 75.00(6) . 1_554
Al4 Yb1 Al1 134.87(3) 11_566 .
Al4 Yb1 Al1 53.40(4) . .
Al4 Yb1 Al1 53.40(4) 1_554 .
Al4 Yb1 Al1 134.87(4) 11_565 .
Al3 Yb1 Al1 53.14(4) 1_554 .
Al3 Yb1 Al1 110.39(4) 13_564 .
Al3 Yb1 Al1 110.39(4) 13_565 .
Al3 Yb1 Al1 53.14(4) . .
Si2 Yb1 Al1 77.29(2) . .
Al2 Yb1 Al1 100.053(19) . .
Al2 Yb1 Al1 100.053(19) 1_554 .
Si1 Yb2 Si1 180.00(6) 11 3
Si1 Yb2 Si1 59.78(5) 11 9
Si1 Yb2 Si1 120.22(5) 3 9
Si1 Yb2 Si1 90.38(9) 11 11_556
Si1 Yb2 Si1 89.62(9) 3 11_556
Si1 Yb2 Si1 120.22(5) 9 11_556
Si1 Yb2 Si1 89.62(9) 11 3_554
Si1 Yb2 Si1 90.38(9) 3 3_554
Si1 Yb2 Si1 59.78(5) 9 3_554
Si1 Yb2 Si1 180.00(6) 11_556 3_554
Si1 Yb2 Si1 120.22(5) 11 9_556
Si1 Yb2 Si1 59.78(5) 3 9_556
Si1 Yb2 Si1 90.38(9) 9 9_556
Si1 Yb2 Si1 59.78(5) 11_556 9_556
Si1 Yb2 Si1 120.22(5) 3_554 9_556
Si1 Yb2 Si1 59.78(5) 11 1_554
Si1 Yb2 Si1 120.22(5) 3 1_554
Si1 Yb2 Si1 89.62(9) 9 1_554
Si1 Yb2 Si1 120.22(5) 11_556 1_554
Si1 Yb2 Si1 59.78(5) 3_554 1_554
Si1 Yb2 Si1 180.00(6) 9_556 1_554
Si1 Yb2 Si1 120.22(5) 11 .
Si1 Yb2 Si1 59.78(5) 3 .
Si1 Yb2 Si1 180.0 9 .
Si1 Yb2 Si1 59.78(5) 11_556 .
Si1 Yb2 Si1 120.22(5) 3_554 .
Si1 Yb2 Si1 89.62(9) 9_556 .
Si1 Yb2 Si1 90.38(9) 1_554 .
Si1 Yb2 Al1 60.11(3) 11 9
Si1 Yb2 Al1 119.89(3) 3 9
Si1 Yb2 Al1 60.11(3) 9 9
Si1 Yb2 Al1 60.11(3) 11_556 9
Si1 Yb2 Al1 119.89(3) 3_554 9
Si1 Yb2 Al1 60.11(3) 9_556 9
Si1 Yb2 Al1 119.89(3) 1_554 9
Si1 Yb2 Al1 119.89(3) . 9
Si1 Yb2 Al1 60.11(3) 11 11
Si1 Yb2 Al1 119.89(3) 3 11
Si1 Yb2 Al1 119.89(3) 9 11
Si1 Yb2 Al1 60.11(3) 11_556 11
Si1 Yb2 Al1 119.89(3) 3_554 11
Si1 Yb2 Al1 119.89(3) 9_556 11
Si1 Yb2 Al1 60.11(3) 1_554 11
Si1 Yb2 Al1 60.11(3) . 11
Al1 Yb2 Al1 90.0 9 11
Si1 Yb2 Al1 119.89(3) 11 3
Si1 Yb2 Al1 60.11(3) 3 3
Si1 Yb2 Al1 60.11(3) 9 3
Si1 Yb2 Al1 119.89(3) 11_556 3
Si1 Yb2 Al1 60.11(3) 3_554 3
Si1 Yb2 Al1 60.11(3) 9_556 3
Si1 Yb2 Al1 119.89(3) 1_554 3
Si1 Yb2 Al1 119.89(3) . 3
Al1 Yb2 Al1 90.0 9 3
Al1 Yb2 Al1 180.00(9) 11 3
Si1 Yb2 Al1 119.89(3) 11 .
Si1 Yb2 Al1 60.11(3) 3 .
Si1 Yb2 Al1 119.89(3) 9 .
Si1 Yb2 Al1 119.89(3) 11_556 .
Si1 Yb2 Al1 60.11(3) 3_554 .
Si1 Yb2 Al1 119.89(3) 9_556 .
Si1 Yb2 Al1 60.11(3) 1_554 .
Si1 Yb2 Al1 60.11(3) . .
Al1 Yb2 Al1 180.00(9) 9 .
Al1 Yb2 Al1 90.0 11 .
Al1 Yb2 Al1 90.0 3 .
Si2 Fe1 Si1 123.03(6) 3_655 .
Si2 Fe1 Si1 123.03(6) 3_655 1_554
Si1 Fe1 Si1 113.94(11) . 1_554
Si2 Fe1 Al1 113.42(6) 3_655 11
Si1 Fe1 Al1 77.49(4) . 11
Si1 Fe1 Al1 77.49(4) 1_554 11
Si2 Fe1 Al1 113.42(6) 3_655 .
Si1 Fe1 Al1 77.49(4) . .
Si1 Fe1 Al1 77.49(4) 1_554 .
Al1 Fe1 Al1 133.16(12) 11 .
Si2 Fe1 Al3 69.39(4) 3_655 7_556
Si1 Fe1 Al3 62.45(7) . 7_556
Si1 Fe1 Al3 147.81(5) 1_554 7_556
Al1 Fe1 Al3 127.87(4) 11 7_556
Al1 Fe1 Al3 70.48(5) . 7_556
Si2 Fe1 Al3 69.39(4) 3_655 11
Si1 Fe1 Al3 147.81(5) . 11
Si1 Fe1 Al3 62.45(7) 1_554 11
Al1 Fe1 Al3 70.48(5) 11 11
Al1 Fe1 Al3 127.87(4) . 11
Al3 Fe1 Al3 138.78(9) 7_556 11
Si2 Fe1 Al3 69.39(4) 3_655 11_556
Si1 Fe1 Al3 62.45(7) . 11_556
Si1 Fe1 Al3 147.81(5) 1_554 11_556
Al1 Fe1 Al3 70.48(5) 11 11_556
Al1 Fe1 Al3 127.87(4) . 11_556
Al3 Fe1 Al3 62.20(8) 7_556 11_556
Al3 Fe1 Al3 102.63(8) 11 11_556
Si2 Fe1 Al3 69.39(4) 3_655 7
Si1 Fe1 Al3 147.81(5) . 7
Si1 Fe1 Al3 62.45(7) 1_554 7
Al1 Fe1 Al3 127.87(4) 11 7
Al1 Fe1 Al3 70.48(5) . 7
Al3 Fe1 Al3 102.63(8) 7_556 7
Al3 Fe1 Al3 62.20(8) 11 7
Al3 Fe1 Al3 138.78(9) 11_556 7
Si2 Fe1 Yb2 180.0 3_655 .
Si1 Fe1 Yb2 56.97(6) . .
Si1 Fe1 Yb2 56.97(6) 1_554 .
Al1 Fe1 Yb2 66.58(6) 11 .
Al1 Fe1 Yb2 66.58(6) . .
Al3 Fe1 Yb2 110.61(4) 7_556 .
Al3 Fe1 Yb2 110.61(4) 11 .
Al3 Fe1 Yb2 110.61(4) 11_556 .
Al3 Fe1 Yb2 110.61(4) 7 .
Fe1 Al1 Fe1 136.83(12) 3 .
Fe1 Al1 Al4 105.35(4) 3 1_554
Fe1 Al1 Al4 105.35(4) . 1_554
Fe1 Al1 Al4 105.35(4) 3 .
Fe1 Al1 Al4 105.35(4) . .
Al4 Al1 Al4 87.95(11) 1_554 .
Fe1 Al1 Al3 55.76(4) 3 .
Fe1 Al1 Al3 136.67(4) . .
Al4 Al1 Al3 108.32(8) 1_554 .
Al4 Al1 Al3 50.47(5) . .
Fe1 Al1 Al3 136.67(4) 3 7_556
Fe1 Al1 Al3 55.76(4) . 7_556
Al4 Al1 Al3 108.31(8) 1_554 7_556
Al4 Al1 Al3 50.47(5) . 7_556
Al3 Al1 Al3 87.84(7) . 7_556
Fe1 Al1 Al3 136.67(4) 3 7
Fe1 Al1 Al3 55.76(4) . 7
Al4 Al1 Al3 50.47(5) 1_554 7
Al4 Al1 Al3 108.31(8) . 7
Al3 Al1 Al3 154.12(11) . 7
Al3 Al1 Al3 86.42(7) 7_556 7
Fe1 Al1 Al3 55.76(4) 3 1_554
Fe1 Al1 Al3 136.67(4) . 1_554
Al4 Al1 Al3 50.47(5) 1_554 1_554
Al4 Al1 Al3 108.31(8) . 1_554
Al3 Al1 Al3 86.42(7) . 1_554
Al3 Al1 Al3 154.12(11) 7_556 1_554
Al3 Al1 Al3 87.84(7) 7 1_554
Fe1 Al1 Yb2 68.42(6) 3 .
Fe1 Al1 Yb2 68.42(6) . .
Al4 Al1 Yb2 136.03(5) 1_554 .
Al4 Al1 Yb2 136.03(5) . .
Al3 Al1 Yb2 102.94(6) . .
Al3 Al1 Yb2 102.94(6) 7_556 .
Al3 Al1 Yb2 102.94(6) 7 .
Al3 Al1 Yb2 102.94(6) 1_554 .
Fe1 Al1 Yb1 143.87(8) 3 3_655
Fe1 Al1 Yb1 79.29(4) . 3_655
Al4 Al1 Yb1 52.53(5) 1_554 3_655
Al4 Al1 Yb1 52.53(5) . 3_655
Al3 Al1 Yb1 100.44(7) . 3_655
Al3 Al1 Yb1 55.96(4) 7_556 3_655
Al3 Al1 Yb1 55.96(4) 7 3_655
Al3 Al1 Yb1 100.44(7) 1_554 3_655
Yb2 Al1 Yb1 147.71(2) . 3_655
Fe1 Al1 Yb1 79.29(4) 3 .
Fe1 Al1 Yb1 143.87(8) . .
Al4 Al1 Yb1 52.53(5) 1_554 .
Al4 Al1 Yb1 52.53(5) . .
Al3 Al1 Yb1 55.96(4) . .
Al3 Al1 Yb1 100.44(7) 7_556 .
Al3 Al1 Yb1 100.44(7) 7 .
Al3 Al1 Yb1 55.96(4) 1_554 .
Yb2 Al1 Yb1 147.71(2) . .
Yb1 Al1 Yb1 64.58(5) 3_655 .
Al4 Al2 Al4 180.0 . 9_666
Al4 Al2 Al4 90.0 . 11_566
Al4 Al2 Al4 90.0 9_666 11_566
Al4 Al2 Al4 90.0 . 3_655
Al4 Al2 Al4 90.0 9_666 3_655
Al4 Al2 Al4 180.0 11_566 3_655
Al4 Al2 Yb1 55.876(15) . .
Al4 Al2 Yb1 124.124(15) 9_666 .
Al4 Al2 Yb1 55.876(15) 11_566 .
Al4 Al2 Yb1 124.124(15) 3_655 .
Al4 Al2 Yb1 124.125(15) . 9_666
Al4 Al2 Yb1 55.875(15) 9_666 9_666
Al4 Al2 Yb1 124.125(15) 11_566 9_666
Al4 Al2 Yb1 55.875(15) 3_655 9_666
Yb1 Al2 Yb1 180.0 . 9_666
Al4 Al2 Yb1 55.875(15) . 3_655
Al4 Al2 Yb1 124.125(15) 9_666 3_655
Al4 Al2 Yb1 124.125(15) 11_566 3_655
Al4 Al2 Yb1 55.875(15) 3_655 3_655
Yb1 Al2 Yb1 68.25(3) . 3_655
Yb1 Al2 Yb1 111.75(3) 9_666 3_655
Al4 Al2 Yb1 124.125(14) . 11_566
Al4 Al2 Yb1 55.875(15) 9_666 11_566
Al4 Al2 Yb1 55.875(15) 11_566 11_566
Al4 Al2 Yb1 124.125(15) 3_655 11_566
Yb1 Al2 Yb1 111.75(3) . 11_566
Yb1 Al2 Yb1 68.25(3) 9_666 11_566
Yb1 Al2 Yb1 180.0 3_655 11_566
Al4 Al2 Yb1 55.875(15) . 1_556
Al4 Al2 Yb1 124.125(15) 9_666 1_556
Al4 Al2 Yb1 55.875(15) 11_566 1_556
Al4 Al2 Yb1 124.125(15) 3_655 1_556
Yb1 Al2 Yb1 75.00(6) . 1_556
Yb1 Al2 Yb1 105.00(6) 9_666 1_556
Yb1 Al2 Yb1 111.75(3) 3_655 1_556
Yb1 Al2 Yb1 68.25(3) 11_566 1_556
Al4 Al2 Yb1 124.125(15) . 11_565
Al4 Al2 Yb1 55.875(15) 9_666 11_565
Al4 Al2 Yb1 55.875(15) 11_566 11_565
Al4 Al2 Yb1 124.125(15) 3_655 11_565
Yb1 Al2 Yb1 68.25(3) . 11_565
Yb1 Al2 Yb1 111.75(3) 9_666 11_565
Yb1 Al2 Yb1 105.00(6) 3_655 11_565
Yb1 Al2 Yb1 75.00(6) 11_566 11_565
Yb1 Al2 Yb1 111.75(3) 1_556 11_565
Al4 Al2 Yb1 55.875(15) . 3_656
Al4 Al2 Yb1 124.125(15) 9_666 3_656
Al4 Al2 Yb1 124.125(15) 11_566 3_656
Al4 Al2 Yb1 55.875(15) 3_655 3_656
Yb1 Al2 Yb1 111.75(3) . 3_656
Yb1 Al2 Yb1 68.25(3) 9_666 3_656
Yb1 Al2 Yb1 75.00(6) 3_655 3_656
Yb1 Al2 Yb1 105.00(6) 11_566 3_656
Yb1 Al2 Yb1 68.25(3) 1_556 3_656
Yb1 Al2 Yb1 180.000(7) 11_565 3_656
Al4 Al2 Yb1 124.125(15) . 9_665
Al4 Al2 Yb1 55.875(15) 9_666 9_665
Al4 Al2 Yb1 124.125(15) 11_566 9_665
Al4 Al2 Yb1 55.875(15) 3_655 9_665
Yb1 Al2 Yb1 105.00(6) . 9_665
Yb1 Al2 Yb1 75.00(6) 9_666 9_665
Yb1 Al2 Yb1 68.25(3) 3_655 9_665
Yb1 Al2 Yb1 111.75(3) 11_566 9_665
Yb1 Al2 Yb1 180.0 1_556 9_665
Yb1 Al2 Yb1 68.25(3) 11_565 9_665
Yb1 Al2 Yb1 111.75(3) 3_656 9_665
Al4 Al3 Fe1 116.59(5) . 3
Al4 Al3 Fe1 116.59(5) . 3_556
Fe1 Al3 Fe1 102.63(8) 3 3_556
Al4 Al3 Si1 111.01(8) . 3
Fe1 Al3 Si1 55.41(4) 3 3
Fe1 Al3 Si1 55.41(4) 3_556 3
Al4 Al3 Al3 170.00(5) . 5_556
Fe1 Al3 Al3 58.90(4) 3 5_556
Fe1 Al3 Al3 58.90(4) 3_556 5_556
Si1 Al3 Al3 59.00(4) 3 5_556
Al4 Al3 Si2 123.65(5) . 1_556
Fe1 Al3 Si2 119.73(7) 3 1_556
Fe1 Al3 Si2 52.12(4) 3_556 1_556
Si1 Al3 Si2 101.87(5) 3 1_556
Al3 Al3 Si2 61.93(3) 5_556 1_556
Al4 Al3 Si2 123.65(5) . .
Fe1 Al3 Si2 52.12(4) 3 .
Fe1 Al3 Si2 119.73(7) 3_556 .
Si1 Al3 Si2 101.87(5) 3 .
Al3 Al3 Si2 61.93(3) 5_556 .
Si2 Al3 Si2 90.62(7) 1_556 .
Al4 Al3 Al1 63.91(6) . .
Fe1 Al3 Al1 53.76(5) 3 .
Fe1 Al3 Al1 118.53(8) 3_556 .
Si1 Al3 Al1 67.36(6) 3 .
Al3 Al3 Al1 109.40(5) 5_556 .
Si2 Al3 Al1 169.15(8) 1_556 .
Si2 Al3 Al1 90.49(6) . .
Al4 Al3 Al1 63.91(6) . 1_556
Fe1 Al3 Al1 118.53(8) 3 1_556
Fe1 Al3 Al1 53.76(5) 3_556 1_556
Si1 Al3 Al1 67.36(6) 3 1_556
Al3 Al3 Al1 109.40(5) 5_556 1_556
Si2 Al3 Al1 90.49(6) 1_556 1_556
Si2 Al3 Al1 169.15(8) . 1_556
Al1 Al3 Al1 86.42(7) . 1_556
Al4 Al3 Al3 100.00(5) . 13_565
Fe1 Al3 Al3 110.61(4) 3 13_565
Fe1 Al3 Al3 110.61(4) 3_556 13_565
Si1 Al3 Al3 148.99(4) 3 13_565
Al3 Al3 Al3 90.0 5_556 13_565
Si2 Al3 Al3 58.49(3) 1_556 13_565
Si2 Al3 Al3 58.49(3) . 13_565
Al1 Al3 Al3 130.45(5) . 13_565
Al1 Al3 Al3 130.45(5) 1_556 13_565
Al4 Al3 Yb1 61.41(4) . 1_556
Fe1 Al3 Yb1 169.22(5) 3 1_556
Fe1 Al3 Yb1 87.15(6) 3_556 1_556
Si1 Al3 Yb1 135.32(4) 3 1_556
Al3 Al3 Yb1 124.86(3) 5_556 1_556
Si2 Al3 Yb1 62.93(4) 1_556 1_556
Si2 Al3 Yb1 119.00(6) . 1_556
Al1 Al3 Yb1 125.32(7) . 1_556
Al1 Al3 Yb1 70.91(6) 1_556 1_556
Al3 Al3 Yb1 60.92(3) 13_565 1_556
Al4 Al3 Yb1 61.41(4) . .
Fe1 Al3 Yb1 87.15(6) 3 .
Fe1 Al3 Yb1 169.22(5) 3_556 .
Si1 Al3 Yb1 135.32(4) 3 .
Al3 Al3 Yb1 124.86(3) 5_556 .
Si2 Al3 Yb1 119.00(6) 1_556 .
Si2 Al3 Yb1 62.93(4) . .
Al1 Al3 Yb1 70.91(6) . .
Al1 Al3 Yb1 125.32(7) 1_556 .
Al3 Al3 Yb1 60.92(3) 13_565 .
Yb1 Al3 Yb1 82.76(7) 1_556 .
Al3 Al4 Al3 110.00(11) . 7_556
Al3 Al4 Al2 125.00(5) . .
Al3 Al4 Al2 125.00(5) 7_556 .
Al3 Al4 Yb1 68.89(3) . .
Al3 Al4 Yb1 134.44(4) 7_556 .
Al2 Al4 Yb1 72.76(4) . .
Al3 Al4 Yb1 134.44(4) . 3_656
Al3 Al4 Yb1 68.89(3) 7_556 3_656
Al2 Al4 Yb1 72.76(4) . 3_656
Yb1 Al4 Yb1 145.53(9) . 3_656
Al3 Al4 Yb1 68.89(3) . 1_556
Al3 Al4 Yb1 134.44(4) 7_556 1_556
Al2 Al4 Yb1 72.76(4) . 1_556
Yb1 Al4 Yb1 89.23(6) . 1_556
Yb1 Al4 Yb1 80.67(5) 3_656 1_556
Al3 Al4 Yb1 134.44(4) . 3_655
Al3 Al4 Yb1 68.89(3) 7_556 3_655
Al2 Al4 Yb1 72.76(4) . 3_655
Yb1 Al4 Yb1 80.67(5) . 3_655
Yb1 Al4 Yb1 89.23(6) 3_656 3_655
Yb1 Al4 Yb1 145.53(9) 1_556 3_655
Al3 Al4 Al1 65.62(5) . .
Al3 Al4 Al1 65.62(5) 7_556 .
Al2 Al4 Al1 136.03(5) . .
Yb1 Al4 Al1 74.07(5) . .
Yb1 Al4 Al1 134.50(5) 3_656 .
Yb1 Al4 Al1 134.50(5) 1_556 .
Yb1 Al4 Al1 74.07(5) 3_655 .
Al3 Al4 Al1 65.62(5) . 1_556
Al3 Al4 Al1 65.62(5) 7_556 1_556
Al2 Al4 Al1 136.03(5) . 1_556
Yb1 Al4 Al1 134.50(5) . 1_556
Yb1 Al4 Al1 74.07(5) 3_656 1_556
Yb1 Al4 Al1 74.07(5) 1_556 1_556
Yb1 Al4 Al1 134.50(5) 3_655 1_556
Al1 Al4 Al1 87.95(11) . 1_556
Fe1 Si1 Fe1 113.94(11) 1_556 .
Fe1 Si1 Al3 62.15(5) 1_556 7_556
Fe1 Si1 Al3 62.15(5) . 7_556
Fe1 Si1 Al3 62.15(5) 1_556 11_556
Fe1 Si1 Al3 62.15(5) . 11_556
Al3 Si1 Al3 62.01(9) 7_556 11_556
Fe1 Si1 Si1 112.67(4) 1_556 11_556
Fe1 Si1 Si1 112.67(4) . 11_556
Al3 Si1 Si1 166.01(4) 7_556 11_556
Al3 Si1 Si1 104.00(4) 11_556 11_556
Fe1 Si1 Si1 112.67(4) 1_556 3
Fe1 Si1 Si1 112.67(4) . 3
Al3 Si1 Si1 104.00(4) 7_556 3
Al3 Si1 Si1 166.01(4) 11_556 3
Si1 Si1 Si1 90.0 11_556 3
Fe1 Si1 Yb2 168.22(8) 1_556 .
Fe1 Si1 Yb2 77.84(6) . .
Al3 Si1 Yb2 127.16(3) 7_556 .
Al3 Si1 Yb2 127.16(3) 11_556 .
Si1 Si1 Yb2 60.11(3) 11_556 .
Si1 Si1 Yb2 60.11(3) 3 .
Fe1 Si1 Yb2 77.84(6) 1_556 1_556
Fe1 Si1 Yb2 168.22(8) . 1_556
Al3 Si1 Yb2 127.16(3) 7_556 1_556
Al3 Si1 Yb2 127.16(3) 11_556 1_556
Si1 Si1 Yb2 60.11(3) 11_556 1_556
Si1 Si1 Yb2 60.11(3) 3 1_556
Yb2 Si1 Yb2 90.38(9) . 1_556
Fe1 Si2 Fe1 180.0 11_565 3
Fe1 Si2 Al3 58.49(3) 11_565 13_565
Fe1 Si2 Al3 121.51(3) 3 13_565
Fe1 Si2 Al3 121.51(3) 11_565 5
Fe1 Si2 Al3 58.49(3) 3 5
Al3 Si2 Al3 180.0 13_565 5
Fe1 Si2 Al3 58.49(3) 11_565 9_566
Fe1 Si2 Al3 121.51(3) 3 9_566
Al3 Si2 Al3 56.13(7) 13_565 9_566
Al3 Si2 Al3 123.87(7) 5 9_566
Fe1 Si2 Al3 121.51(3) 11_565 1_554
Fe1 Si2 Al3 58.49(3) 3 1_554
Al3 Si2 Al3 123.87(7) 13_565 1_554
Al3 Si2 Al3 56.13(7) 5 1_554
Al3 Si2 Al3 180.0 9_566 1_554
Fe1 Si2 Al3 58.49(3) 11_565 9_565
Fe1 Si2 Al3 121.51(3) 3 9_565
Al3 Si2 Al3 116.97(7) 13_565 9_565
Al3 Si2 Al3 63.03(7) 5 9_565
Al3 Si2 Al3 90.62(7) 9_566 9_565
Al3 Si2 Al3 89.38(7) 1_554 9_565
Fe1 Si2 Al3 58.49(3) 11_565 13_564
Fe1 Si2 Al3 121.51(3) 3 13_564
Al3 Si2 Al3 90.62(7) 13_565 13_564
Al3 Si2 Al3 89.38(7) 5 13_564
Al3 Si2 Al3 116.97(7) 9_566 13_564
Al3 Si2 Al3 63.03(7) 1_554 13_564
Al3 Si2 Al3 56.13(7) 9_565 13_564
Fe1 Si2 Al3 121.51(3) 11_565 5_556
Fe1 Si2 Al3 58.49(3) 3 5_556
Al3 Si2 Al3 89.38(7) 13_565 5_556
Al3 Si2 Al3 90.62(7) 5 5_556
Al3 Si2 Al3 63.03(7) 9_566 5_556
Al3 Si2 Al3 116.97(7) 1_554 5_556
Al3 Si2 Al3 123.87(7) 9_565 5_556
Al3 Si2 Al3 180.0 13_564 5_556
Fe1 Si2 Al3 121.51(3) 11_565 .
Fe1 Si2 Al3 58.49(3) 3 .
Al3 Si2 Al3 63.03(7) 13_565 .
Al3 Si2 Al3 116.97(7) 5 .
Al3 Si2 Al3 89.38(7) 9_566 .
Al3 Si2 Al3 90.62(7) 1_554 .
Al3 Si2 Al3 180.0 9_565 .
Al3 Si2 Al3 123.87(7) 13_564 .
Al3 Si2 Al3 56.13(7) 5_556 .
Fe1 Si2 Yb1 90.0 11_565 9_565
Fe1 Si2 Yb1 90.0 3 9_565
Al3 Si2 Yb1 118.07(3) 13_565 9_565
Al3 Si2 Yb1 61.93(3) 5 9_565
Al3 Si2 Yb1 61.93(3) 9_566 9_565
Al3 Si2 Yb1 118.07(3) 1_554 9_565
Al3 Si2 Yb1 61.93(3) 9_565 9_565
Al3 Si2 Yb1 118.07(3) 13_564 9_565
Al3 Si2 Yb1 61.93(3) 5_556 9_565
Al3 Si2 Yb1 118.06(3) . 9_565
Fe1 Si2 Yb1 90.0 11_565 .
Fe1 Si2 Yb1 90.0 3 .
Al3 Si2 Yb1 61.93(3) 13_565 .
Al3 Si2 Yb1 118.07(3) 5 .
Al3 Si2 Yb1 118.07(3) 9_566 .
Al3 Si2 Yb1 61.93(3) 1_554 .
Al3 Si2 Yb1 118.07(3) 9_565 .
Al3 Si2 Yb1 61.93(3) 13_564 .
Al3 Si2 Yb1 118.07(3) 5_556 .
Al3 Si2 Yb1 61.94(3) . .
Yb1 Si2 Yb1 180.0 9_565 .

loop_
_geom_bond_atom_site_label_1
_geom_bond_atom_site_label_2
_geom_bond_distance
_geom_bond_site_symmetry_2
Yb1 Al4 2.8764(16) 11_566
Yb1 Al4 2.8764(16) .
Yb1 Al4 2.8764(16) 1_554
Yb1 Al4 2.8764(16) 11_565
Yb1 Al3 3.056(2) 1_554
Yb1 Al3 3.056(2) 13_564
Yb1 Al3 3.056(2) 13_565
Yb1 Al3 3.056(2) .
Yb1 Si2 3.084(2) .
Yb1 Al2 3.3186(17) .
Yb1 Al2 3.3186(17) 1_554
Yb1 Al1 3.485(3) .
Yb2 Si1 2.848(2) 11
Yb2 Si1 2.848(2) 3
Yb2 Si1 2.848(2) 9
Yb2 Si1 2.848(2) 11_556
Yb2 Si1 2.848(2) 3_554
Yb2 Si1 2.848(2) 9_556
Yb2 Si1 2.848(2) 1_554
Yb2 Si1 2.848(2) .
Yb2 Al1 3.277(4) 9
Yb2 Al1 3.277(4) 11
Yb2 Al1 3.277(4) 3
Yb2 Al1 3.277(4) .
Fe1 Si2 2.396(2) 3_655
Fe1 Si1 2.4097(19) .
Fe1 Si1 2.4097(19) 1_554
Fe1 Al1 2.525(2) 11
Fe1 Al1 2.525(2) .
Fe1 Al3 2.5881(17) 7_556
Fe1 Al3 2.5881(17) 11
Fe1 Al3 2.5881(17) 11_556
Fe1 Al3 2.5881(17) 7
Al1 Fe1 2.525(2) 3
Al1 Al4 2.910(3) 1_554
Al1 Al4 2.910(3) .
Al1 Al3 2.951(2) .
Al1 Al3 2.951(2) 7_556
Al1 Al3 2.951(2) 7
Al1 Al3 2.951(2) 1_554
Al1 Yb1 3.485(3) 3_655
Al2 Al4 2.714(3) .
Al2 Al4 2.714(3) 9_666
Al2 Al4 2.714(3) 11_566
Al2 Al4 2.714(3) 3_655
Al2 Yb1 3.3186(17) 9_666
Al2 Yb1 3.3186(17) 3_655
Al2 Yb1 3.3186(17) 11_566
Al2 Yb1 3.3186(17) 1_556
Al2 Yb1 3.3186(17) 11_565
Al2 Yb1 3.3186(17) 3_656
Al2 Yb1 3.3186(17) 9_665
Al3 Al4 2.499(3) .
Al3 Fe1 2.5881(17) 3
Al3 Fe1 2.5881(17) 3_556
Al3 Si1 2.595(3) 3
Al3 Al3 2.674(4) 5_556
Al3 Si2 2.8416(18) 1_556
Al3 Si2 2.8416(18) .
Al3 Al1 2.951(2) 1_556
Al3 Al3 2.971(4) 13_565
Al3 Yb1 3.056(2) 1_556
Al4 Al3 2.499(3) 7_556
Al4 Yb1 2.8764(16) 3_656
Al4 Yb1 2.8764(16) 1_556
Al4 Yb1 2.8764(16) 3_655
Al4 Al1 2.910(3) 1_556
Si1 Fe1 2.4097(19) 1_556
Si1 Al3 2.595(3) 7_556
Si1 Al3 2.595(3) 11_556
Si1 Si1 2.838(4) 11_556
Si1 Si1 2.838(4) 3
Si1 Yb2 2.848(2) 1_556
Si2 Fe1 2.396(2) 11_565
Si2 Fe1 2.396(2) 3
Si2 Al3 2.8415(18) 13_565
Si2 Al3 2.8415(18) 5
Si2 Al3 2.8415(18) 9_566
Si2 Al3 2.8415(18) 1_554
Si2 Al3 2.8415(18) 9_565
Si2 Al3 2.8415(18) 13_564
Si2 Al3 2.8415(18) 5_556
Si2 Yb1 3.084(2) 9_565
